data_7233921
loop_
_publ_author_name
'Ferrer, Sacramento'
'Hern\'andez-Gil, Javier'
'Valverde-Mu\~noz, Francisco Javier'
'Lloret, Francisco'
'Casti\~neiras, Alfonso'

_publ_section_title
;
 Hexanuclear Cu3O--3Cu triazole-based units as novel core motifs for high
 nuclearity copper(ii) frameworks
;
_journal_issue 50
_journal_name_full 'RSC Advances'
_journal_page_first 29357
_journal_paper_doi 10.1039/C9RA05922A
_journal_volume 9
_journal_year 2019
_chemical_formula_moiety 'C24 H39 Cl7 Cu6 N18 O41, 8(H2 O)'
_chemical_formula_sum 'C24 H55 Cl7 Cu6 N18 O49'
_chemical_formula_weight 2009.25
_space_group_crystal_system trigonal
_space_group_IT_number 148
_space_group_name_Hall '-R 3'
_space_group_name_H-M_alt 'R -3 :H'
_symmetry_space_group_name_Hall '-R 3'
_symmetry_space_group_name_H-M 'R -3 :H'
_atom_sites_solution_hydrogens difmap
_atom_sites_solution_primary direct
_atom_sites_solution_secondary difmap
_audit_creation_method SHELXL-2013
_audit_update_record
;
2019-06-23 deposited with the CCDC.    2019-09-06 downloaded from the CCDC.
;
_cell_angle_alpha 90
_cell_angle_beta 90
_cell_angle_gamma 120
_cell_formula_units_Z 6
_cell_length_a 20.496(3)
_cell_length_b 20.496(3)
_cell_length_c 33.675(6)
_cell_measurement_reflns_used 1949
_cell_measurement_temperature 100(2)
_cell_measurement_theta_max 26.175
_cell_measurement_theta_min 2.595
_cell_volume 12251(3)
_computing_cell_refinement 'SMART Software (Bruker, 1997)'
_computing_data_collection 'SMART Software (Bruker, 1997)'
_computing_data_reduction 'SMART Software (Bruker, 1997)'
_computing_molecular_graphics 'PLATON (Spek, 2009)'
_computing_publication_material 'SHELXL-2013 (Sheldrick, 2013)'
_computing_structure_refinement 'SHELXL-2013 (Sheldrick, 2013)'
_computing_structure_solution 'SHELXS-2013 (Sheldrick, 2013)'
_diffrn_ambient_temperature 100(2)
_diffrn_measured_fraction_theta_full 0.997
_diffrn_measured_fraction_theta_max 0.997
_diffrn_measurement_device_type 'Bruker CCD SMART1000'
_diffrn_measurement_method 'omega and phi scans'
_diffrn_radiation_type MoK\a
_diffrn_radiation_wavelength 0.71073
_diffrn_reflns_av_R_equivalents 0.0498
_diffrn_reflns_av_unetI/netI 0.0398
_diffrn_reflns_Laue_measured_fraction_full 0.997
_diffrn_reflns_Laue_measured_fraction_max 0.997
_diffrn_reflns_limit_h_max 12
_diffrn_reflns_limit_h_min -25
_diffrn_reflns_limit_k_max 25
_diffrn_reflns_limit_k_min 0
_diffrn_reflns_limit_l_max 42
_diffrn_reflns_limit_l_min 0
_diffrn_reflns_number 33712
_diffrn_reflns_point_group_measured_fraction_full 0.997
_diffrn_reflns_point_group_measured_fraction_max 0.997
_diffrn_reflns_theta_full 25.242
_diffrn_reflns_theta_max 26.465
_diffrn_reflns_theta_min 1.667
_diffrn_source 'fine-focus sealed tube'
_exptl_absorpt_coefficient_mu 1.865
_exptl_absorpt_correction_T_max 1.0000
_exptl_absorpt_correction_T_min 0.7645
_exptl_absorpt_correction_type multi-scan
_exptl_absorpt_process_details SADABS
_exptl_crystal_colour Green
_exptl_crystal_density_diffrn 1.634
_exptl_crystal_description plate
_exptl_crystal_F_000 6060
_exptl_crystal_size_max 0.260
_exptl_crystal_size_mid 0.230
_exptl_crystal_size_min 0.220
_refine_diff_density_max 1.939
_refine_diff_density_min -1.352
_refine_diff_density_rms 0.182
_refine_ls_extinction_method none
_refine_ls_goodness_of_fit_ref 1.049
_refine_ls_hydrogen_treatment constr
_refine_ls_matrix_type full
_refine_ls_number_parameters 318
_refine_ls_number_reflns 5630
_refine_ls_number_restraints 67
_refine_ls_restrained_S_all 1.073
_refine_ls_R_factor_all 0.1521
_refine_ls_R_factor_gt 0.1021
_refine_ls_shift/su_max 0.000
_refine_ls_shift/su_mean 0.000
_refine_ls_structure_factor_coef Fsqd
_refine_ls_weighting_details 'w=1/[\s^2^(Fo^2^)+(0.1686P)^2^+259.2146P] where P=(Fo^2^+2Fc^2^)/3'
_refine_ls_weighting_scheme calc
_refine_ls_wR_factor_gt 0.2846
_refine_ls_wR_factor_ref 0.3377
_reflns_Friedel_coverage 0.000
_reflns_number_gt 3192
_reflns_number_total 5630
_reflns_threshold_expression 'I > 2\s(I)'
_cod_data_source_file c9ra05922a2.cif
_cod_data_source_block 12acsf03
_cod_original_cell_volume 12251(4)
_cod_database_code 7233921
_shelx_space_group_comment
;
The symmetry employed for this shelxl refinement is uniquely defined
by the following loop, which should always be used as a source of
symmetry information in preference to the above space-group names.
They are only intended as comments.
;
_shelx_estimated_absorpt_t_min 0.643
_shelx_estimated_absorpt_t_max 0.684
_shelxl_version_number 2013-3

loop_
_space_group_symop_operation_xyz
'x, y, z'
'-y, x-y, z'
'-x+y, -x, z'
'x+2/3, y+1/3, z+1/3'
'-y+2/3, x-y+1/3, z+1/3'
'-x+y+2/3, -x+1/3, z+1/3'
'x+1/3, y+2/3, z+2/3'
'-y+1/3, x-y+2/3, z+2/3'
'-x+y+1/3, -x+2/3, z+2/3'
'-x, -y, -z'
'y, -x+y, -z'
'x-y, x, -z'
'-x+2/3, -y+1/3, -z+1/3'
'y+2/3, -x+y+1/3, -z+1/3'
'x-y+2/3, x+1/3, -z+1/3'
'-x+1/3, -y+2/3, -z+2/3'
'y+1/3, -x+y+2/3, -z+2/3'
'x-y+1/3, x+2/3, -z+2/3'

loop_
_atom_site_label
_atom_site_type_symbol
_atom_site_fract_x
_atom_site_fract_y
_atom_site_fract_z
_atom_site_U_iso_or_equiv
_atom_site_adp_type
_atom_site_occupancy
_atom_site_site_symmetry_order
_atom_site_calc_flag
_atom_site_refinement_flags_posn
_atom_site_refinement_flags_adp
_atom_site_refinement_flags_occupancy
Cu1 Cu 0.37005(5) 0.59636(5) 0.07436(4) 0.0604(5) Uani 1 1 d . . .
Cu2 Cu 0.24715(7) 0.29889(6) 0.05544(6) 0.0877(7) Uani 1 1 d . . .
Cl1 Cl 0.3333 0.6667 -0.0172(2) 0.0715(14) Uani 1 3 d S T P
Cl2 Cl 0.25725(19) 0.3416(2) -0.04642(14) 0.1038(12) Uani 1 1 d . . .
O1 O 0.3333 0.6667 0.0893(4) 0.052(3) Uani 1 3 d S T P
O2 O 0.1415(4) 0.2646(4) 0.0721(3) 0.099(3) Uani 1 1 d . . .
H2A H 0.1353 0.2525 0.0999 0.149 Uiso 1 1 d R U .
H2B H 0.1079 0.2207 0.0570 0.149 Uiso 1 1 d R U .
O3 O 0.2171(5) 0.1943(4) 0.0410(5) 0.133(5) Uani 1 1 d . . .
H3A H 0.2368 0.1959 0.0149 0.199 Uiso 1 1 d R U .
H3B H 0.2371 0.1727 0.0593 0.199 Uiso 1 1 d R U .
O4 O 0.2810(13) 0.2886(12) 0.1317(10) 0.305(17) Uani 1 1 d . . .
H4A H 0.2332 0.2547 0.1436 0.457 Uiso 1 1 d R U .
H4B H 0.3043 0.3355 0.1459 0.457 Uiso 1 1 d R U .
O11 O 0.3534(7) 0.6160(6) -0.0015(4) 0.130(4) Uani 1 1 d . . .
O12 O 0.3333 0.6667 -0.0575(8) 0.154(9) Uani 1 3 d S T P
O17 O 0.3991(3) 0.5226(3) 0.0570(2) 0.065(2) Uani 1 1 d . . .
O21 O 0.2068(4) 0.3103(5) -0.0121(3) 0.096(3) Uani 1 1 d . . .
O22 O 0.2830(5) 0.2899(5) -0.0567(4) 0.114(4) Uani 1 1 d . . .
O23 O 0.2163(7) 0.3495(10) -0.0788(4) 0.155(5) Uani 1 1 d . . .
O24 O 0.3224(6) 0.4132(6) -0.0349(4) 0.121(4) Uani 1 1 d . . .
Cl3 Cl 0.4217(8) 0.5112(7) 0.1564(4) 0.289(6) Uani 1 1 d D U .
O31 O 0.3826(6) 0.5602(7) 0.1437(3) 0.122(4) Uani 1 1 d D U .
O32 O 0.4597(15) 0.4953(16) 0.1214(7) 0.326(15) Uani 1 1 d D U .
O33 O 0.4842(14) 0.5611(15) 0.1877(7) 0.326(15) Uani 1 1 d D U .
O34 O 0.3606(15) 0.4366(13) 0.1759(11) 0.85(8) Uani 1 1 d D U .
N11 N 0.3535(4) 0.3347(4) 0.0429(3) 0.072(3) Uani 1 1 d . . .
N18 N 0.2848(4) 0.4097(3) 0.0605(3) 0.061(2) Uani 1 1 d . . .
N20 N 0.2683(4) 0.5161(3) 0.0707(3) 0.056(2) Uani 1 1 d . . .
N21 N 0.4741(4) 0.6800(3) 0.0757(3) 0.058(2) Uani 1 1 d . . .
N22 N 0.5564(4) 0.6314(4) 0.0787(4) 0.097(4) Uani 1 1 d . . .
H22A H 0.5209 0.5856 0.0821 0.117 Uiso 1 1 d R U .
H22B H 0.6025 0.6416 0.0777 0.117 Uiso 1 1 d R U .
N23 N 0.1671(4) 0.4075(4) 0.0682(3) 0.073(3) Uani 1 1 d . . .
H23 H 0.1377 0.3603 0.0637 0.087 Uiso 1 1 d R U .
C12 C 0.3859(7) 0.2934(6) 0.0345(5) 0.087(4) Uani 1 1 d . . .
H12 H 0.3559 0.2413 0.0328 0.104 Uiso 1 1 d R U .
C13 C 0.4589(7) 0.3231(6) 0.0288(5) 0.088(4) Uani 1 1 d . . .
H13 H 0.4782 0.2917 0.0227 0.106 Uiso 1 1 d R U .
C14 C 0.5075(6) 0.4006(6) 0.0316(4) 0.078(3) Uani 1 1 d . . .
H14 H 0.5589 0.4217 0.0271 0.094 Uiso 1 1 d R U .
C15 C 0.4745(6) 0.4439(5) 0.0411(4) 0.068(3) Uani 1 1 d . . .
H15 H 0.5047 0.4957 0.0444 0.082 Uiso 1 1 d R U .
C16 C 0.3989(5) 0.4098(5) 0.0463(3) 0.060(3) Uani 1 1 d . . .
C17 C 0.3590(5) 0.4519(5) 0.0557(3) 0.060(3) Uani 1 1 d . . .
C19 C 0.2431(4) 0.4439(5) 0.0668(4) 0.062(3) Uani 1 1 d . . .
C22 C 0.5414(5) 0.6873(5) 0.0745(4) 0.072(3) Uani 1 1 d . . .
O5 O 0.0000 0.0000 0.0000 0.41(6) Uani 1 6 d S T P
O6 O 0.0278(6) 0.1542(6) 0.0331(5) 0.148(5) Uani 1 1 d . . .
O7 O 0.1921(14) 0.0881(10) 0.0924(6) 0.216(8) Uani 1 1 d . U .
O8 O 0.0999(15) 0.2326(16) 0.1480(8) 0.147(9) Uani 0.5 1 d . U P

loop_
_atom_site_aniso_label
_atom_site_aniso_U_11
_atom_site_aniso_U_22
_atom_site_aniso_U_33
_atom_site_aniso_U_23
_atom_site_aniso_U_13
_atom_site_aniso_U_12
Cu1 0.0212(5) 0.0196(5) 0.1412(12) 0.0007(5) 0.0032(5) 0.0108(4)
Cu2 0.0411(7) 0.0223(5) 0.2005(19) -0.0024(7) -0.0015(8) 0.0164(5)
Cl1 0.0422(13) 0.0422(13) 0.130(5) 0.000 0.000 0.0211(6)
Cl2 0.0608(18) 0.104(3) 0.169(4) -0.003(2) -0.001(2) 0.0580(19)
O1 0.020(2) 0.020(2) 0.114(9) 0.000 0.000 0.0102(12)
O2 0.044(4) 0.026(3) 0.223(10) 0.005(4) 0.008(5) 0.014(3)
O3 0.069(5) 0.039(4) 0.298(15) -0.015(6) 0.001(7) 0.034(4)
O4 0.21(2) 0.180(18) 0.56(4) 0.17(2) 0.25(3) 0.129(16)
O11 0.132(9) 0.099(7) 0.203(12) 0.044(7) 0.051(8) 0.092(8)
O12 0.149(14) 0.149(14) 0.16(2) 0.000 0.000 0.075(7)
O17 0.025(3) 0.022(3) 0.148(6) 0.000(3) 0.008(3) 0.010(2)
O21 0.046(4) 0.093(6) 0.150(8) -0.025(6) -0.012(5) 0.036(4)
O22 0.049(4) 0.080(6) 0.226(12) -0.011(7) 0.010(6) 0.041(4)
O23 0.096(8) 0.229(16) 0.187(12) 0.006(11) -0.016(8) 0.118(11)
O24 0.090(7) 0.068(6) 0.195(11) 0.005(6) 0.016(7) 0.033(5)
Cl3 0.304(10) 0.281(9) 0.273(9) 0.010(7) 0.002(7) 0.140(7)
O31 0.103(6) 0.121(7) 0.129(7) 0.028(6) -0.010(5) 0.047(5)
O32 0.33(2) 0.32(2) 0.35(2) -0.071(16) 0.081(16) 0.177(17)
O33 0.30(2) 0.34(2) 0.32(2) 0.027(16) -0.077(16) 0.150(16)
O34 0.85(8) 0.83(8) 0.84(8) 0.02(2) -0.01(2) 0.41(4)
N11 0.043(4) 0.027(3) 0.153(9) -0.003(4) -0.008(5) 0.023(3)
N18 0.029(3) 0.019(3) 0.136(7) 0.000(4) 0.000(4) 0.013(3)
N20 0.026(3) 0.019(3) 0.127(7) -0.004(3) -0.003(4) 0.014(3)
N21 0.024(3) 0.022(3) 0.132(7) 0.004(4) 0.001(4) 0.014(3)
N22 0.029(4) 0.033(4) 0.234(13) 0.005(6) 0.012(6) 0.017(3)
N23 0.028(3) 0.019(3) 0.165(9) 0.002(4) 0.000(4) 0.008(3)
C12 0.061(6) 0.035(5) 0.176(13) -0.010(6) -0.010(7) 0.033(5)
C13 0.069(7) 0.057(6) 0.162(13) -0.024(7) -0.014(7) 0.049(6)
C14 0.051(6) 0.051(6) 0.150(11) -0.003(6) 0.004(6) 0.038(5)
C15 0.050(5) 0.041(5) 0.125(9) 0.002(5) 0.001(5) 0.031(4)
C16 0.051(5) 0.039(4) 0.106(8) 0.006(5) 0.008(5) 0.033(4)
C17 0.042(4) 0.030(4) 0.119(9) -0.002(4) -0.001(5) 0.027(4)
C19 0.027(4) 0.027(4) 0.133(9) -0.001(5) 0.001(5) 0.015(3)
C22 0.025(4) 0.028(4) 0.161(11) -0.001(5) 0.002(5) 0.012(3)
O5 0.033(7) 0.033(7) 1.16(18) 0.000 0.000 0.016(4)
O6 0.067(6) 0.064(6) 0.298(17) -0.005(8) -0.042(8) 0.022(5)
O7 0.263(17) 0.130(11) 0.261(15) 0.032(11) 0.036(13) 0.103(11)
O8 0.116(15) 0.143(16) 0.154(16) -0.011(13) 0.008(12) 0.043(12)

loop_
_atom_type_symbol
_atom_type_description
_atom_type_scat_dispersion_real
_atom_type_scat_dispersion_imag
_atom_type_scat_source
C C 0.0033 0.0016 'International Tables Vol C Tables 4.2.6.8 and 6.1.1.4'
H H 0.0000 0.0000 'International Tables Vol C Tables 4.2.6.8 and 6.1.1.4'
Cl Cl 0.1484 0.1585 'International Tables Vol C Tables 4.2.6.8 and 6.1.1.4'
Cu Cu 0.3201 1.2651 'International Tables Vol C Tables 4.2.6.8 and 6.1.1.4'
N N 0.0061 0.0033 'International Tables Vol C Tables 4.2.6.8 and 6.1.1.4'
O O 0.0106 0.0060 'International Tables Vol C Tables 4.2.6.8 and 6.1.1.4'

loop_
_geom_angle_atom_site_label_1
_geom_angle_atom_site_label_2
_geom_angle_atom_site_label_3
_geom_angle
_geom_angle_site_symmetry_1
_geom_angle_site_symmetry_3
N20 Cu1 N21 177.5(4) . .
N20 Cu1 O17 86.5(2) . .
N21 Cu1 O17 93.7(2) . .
N20 Cu1 O1 89.70(19) . .
N21 Cu1 O1 90.04(19) . .
O17 Cu1 O1 175.5(3) . .
N20 Cu1 O31 92.0(4) . .
N21 Cu1 O31 90.5(4) . .
O17 Cu1 O31 86.2(4) . .
O1 Cu1 O31 96.3(5) . .
N20 Cu1 O11 84.3(4) . .
N21 Cu1 O11 93.3(4) . .
O17 Cu1 O11 86.6(3) . .
O1 Cu1 O11 90.6(4) . .
O31 Cu1 O11 172.1(4) . .
N20 Cu1 Cu1 118.66(18) . 2_665
N21 Cu1 Cu1 60.41(18) . 2_665
O17 Cu1 Cu1 149.00(18) . 2_665
O1 Cu1 Cu1 33.08(14) . 2_665
O31 Cu1 Cu1 109.0(3) . 2_665
O11 Cu1 Cu1 78.8(2) . 2_665
N20 Cu1 Cu1 58.80(18) . 3_565
N21 Cu1 Cu1 120.39(18) . 3_565
O17 Cu1 Cu1 142.49(18) . 3_565
O1 Cu1 Cu1 33.08(14) . 3_565
O31 Cu1 Cu1 107.0(3) . 3_565
O11 Cu1 Cu1 76.9(2) . 3_565
Cu1 Cu1 Cu1 60.0 2_665 3_565
N20 Cu1 Cu2 47.16(18) . .
N21 Cu1 Cu2 133.42(19) . .
O17 Cu1 Cu2 40.54(16) . .
O1 Cu1 Cu2 136.15(5) . .
O31 Cu1 Cu2 80.4(3) . .
O11 Cu1 Cu2 92.0(3) . .
Cu1 Cu1 Cu2 164.44(3) 2_665 .
Cu1 Cu1 Cu2 105.88(4) 3_565 .
O3 Cu2 N11 92.2(3) . .
O3 Cu2 O2 89.6(3) . .
N11 Cu2 O2 176.0(5) . .
O3 Cu2 N18 170.0(5) . .
N11 Cu2 N18 82.5(3) . .
O2 Cu2 N18 96.3(3) . .
O3 Cu2 O21 86.5(5) . .
N11 Cu2 O21 97.3(4) . .
O2 Cu2 O21 86.4(4) . .
N18 Cu2 O21 85.9(3) . .
O3 Cu2 O4 95.9(6) . .
N11 Cu2 O4 87.3(5) . .
O2 Cu2 O4 88.9(5) . .
N18 Cu2 O4 92.3(5) . .
O21 Cu2 O4 174.7(4) . .
O3 Cu2 Cu1 169.1(4) . .
N11 Cu2 Cu1 78.4(2) . .
O2 Cu2 Cu1 100.2(2) . .
N18 Cu2 Cu1 5.1(2) . .
O21 Cu2 Cu1 89.5(2) . .
O4 Cu2 Cu1 89.0(5) . .
O12 Cl1 O11 112.3(6) . .
O12 Cl1 O11 112.3(6) . 3_565
O11 Cl1 O11 106.6(7) . 3_565
O12 Cl1 O11 112.3(6) . 2_665
O11 Cl1 O11 106.6(7) . 2_665
O11 Cl1 O11 106.6(7) 3_565 2_665
O23 Cl2 O22 110.5(8) . .
O23 Cl2 O24 112.5(9) . .
O22 Cl2 O24 108.4(6) . .
O23 Cl2 O21 109.0(7) . .
O22 Cl2 O21 107.7(6) . .
O24 Cl2 O21 108.8(7) . .
Cu1 O1 Cu1 113.8(3) 3_565 2_665
Cu1 O1 Cu1 113.8(3) 3_565 .
Cu1 O1 Cu1 113.8(3) 2_665 .
Cu2 O2 H2A 110.1 . .
Cu2 O2 H2B 109.0 . .
H2A O2 H2B 109.5 . .
Cu2 O3 H3A 107.0 . .
Cu2 O3 H3B 111.7 . .
H3A O3 H3B 109.5 . .
Cu2 O4 H4A 104.2 . .
Cu2 O4 H4B 114.6 . .
H4A O4 H4B 109.5 . .
Cl1 O11 Cu1 126.1(8) . .
C17 O17 Cu1 128.3(5) . .
Cl2 O21 Cu2 124.9(5) . .
O32 Cl3 O33 108.5(9) . .
O32 Cl3 O34 111.1(10) . .
O33 Cl3 O34 110.4(10) . .
O32 Cl3 O31 112.8(9) . .
O33 Cl3 O31 105.5(8) . .
O34 Cl3 O31 108.4(10) . .
Cl3 O31 Cu1 125.8(8) . .
C12 N11 C16 117.5(8) . .
C12 N11 Cu2 128.0(7) . .
C16 N11 Cu2 114.3(6) . .
C17 N18 C19 119.4(7) . .
C17 N18 Cu2 113.1(5) . .
C19 N18 Cu2 127.5(5) . .
C19 N20 N21 107.6(6) . 3_565
C19 N20 Cu1 128.7(5) . .
N21 N20 Cu1 123.4(5) 3_565 .
C22 N21 N20 106.7(6) . 2_665
C22 N21 Cu1 136.2(6) . .
N20 N21 Cu1 116.2(4) 2_665 .
C22 N22 H22A 121.1 . .
C22 N22 H22B 118.9 . .
H22A N22 H22B 120.0 . .
C19 N23 C22 108.1(7) . 3_565
C19 N23 H23 125.6 . .
C22 N23 H23 126.1 3_565 .
N11 C12 C13 123.1(10) . .
N11 C12 H12 119.1 . .
C13 C12 H12 117.8 . .
C12 C13 C14 121.0(9) . .
C12 C13 H13 119.3 . .
C14 C13 H13 119.6 . .
C13 C14 C15 116.3(10) . .
C13 C14 H14 121.0 . .
C15 C14 H14 122.7 . .
C16 C15 C14 119.6(9) . .
C16 C15 H15 120.6 . .
C14 C15 H15 119.8 . .
C15 C16 N11 122.5(8) . .
C15 C16 C17 123.1(8) . .
N11 C16 C17 114.5(8) . .
O17 C17 N18 128.3(7) . .
O17 C17 C16 116.2(8) . .
N18 C17 C16 115.4(7) . .
N20 C19 N23 108.4(7) . .
N20 C19 N18 127.0(7) . .
N23 C19 N18 124.5(7) . .
N21 C22 N22 125.4(8) . .
N21 C22 N23 109.1(7) . 2_665
N22 C22 N23 125.5(8) . 2_665

loop_
_geom_bond_atom_site_label_1
_geom_bond_atom_site_label_2
_geom_bond_distance
_geom_bond_site_symmetry_2
_geom_bond_publ_flag
Cu1 N20 1.909(6) . y
Cu1 N21 1.957(6) . y
Cu1 O17 1.969(6) . y
Cu1 O1 1.995(3) . y
Cu1 O31 2.501(11) . y
Cu1 O11 2.634(14) . y
Cu1 Cu1 3.3437(16) 2_665 y
Cu1 Cu1 3.3437(16) 3_565 y
Cu1 Cu2 5.3448(16) . y
Cu2 O3 1.972(8) . y
Cu2 N11 1.968(8) . y
Cu2 O2 1.994(8) . y
Cu2 N18 2.008(6) . y
Cu2 O21 2.470(11) . y
Cu2 O4 2.69(3) . y
Cl1 O12 1.36(3) . ?
Cl1 O11 1.399(10) . ?
Cl1 O11 1.399(10) 3_565 ?
Cl1 O11 1.399(10) 2_665 ?
Cl2 O23 1.432(12) . ?
Cl2 O22 1.443(9) . ?
Cl2 O24 1.459(11) . ?
Cl2 O21 1.468(11) . ?
O1 Cu1 1.995(3) 3_565 ?
O1 Cu1 1.995(3) 2_665 ?
O2 H2A 0.9600 . ?
O2 H2B 0.9600 . ?
O3 H3A 0.9600 . ?
O3 H3B 0.9600 . ?
O4 H4A 0.9600 . ?
O4 H4B 0.9600 . ?
O17 C17 1.260(10) . ?
Cl3 O32 1.533(12) . ?
Cl3 O33 1.578(13) . ?
Cl3 O34 1.556(13) . ?
Cl3 O31 1.625(11) . ?
N11 C12 1.340(12) . ?
N11 C16 1.348(11) . ?
N18 C17 1.330(11) . ?
N18 C19 1.367(10) . ?
N20 C19 1.306(10) . ?
N20 N21 1.401(8) 3_565 ?
N21 C22 1.313(10) . ?
N21 N20 1.401(8) 2_665 ?
N22 C22 1.334(12) . ?
N22 H22A 0.8601 . ?
N22 H22B 0.8600 . ?
N23 C19 1.349(10) . ?
N23 C22 1.337(11) 3_565 ?
N23 H23 0.8600 . ?
C12 C13 1.318(16) . ?
C12 H12 0.9300 . ?
C13 C14 1.394(15) . ?
C13 H13 0.9300 . ?
C14 C15 1.396(12) . ?
C14 H14 0.9300 . ?
C15 C16 1.355(13) . ?
C15 H15 0.9300 . ?
C16 C17 1.491(11) . ?
C22 N23 1.337(11) 2_665 ?

loop_
_geom_hbond_atom_site_label_D
_geom_hbond_atom_site_label_H
_geom_hbond_atom_site_label_A
_geom_hbond_distance_DH
_geom_hbond_distance_HA
_geom_hbond_distance_DA
_geom_hbond_angle_DHA
_geom_hbond_site_symmetry_A
O2 H2A O8 0.96 1.74 2.67(3) 162.6 .
O2 H2B O6 0.96 1.72 2.646(14) 160.5 .
O3 H3A O6 0.96 2.26 2.83(2) 117.7 11
O3 H3B O7 0.96 1.87 2.62(2) 133.1 .
O4 H4A O8 0.96 2.54 3.34(3) 140.4 .
N22 H22A O17 0.86 2.32 2.952(10) 130.4 .
N22 H22B Cl2 0.86 2.92 3.736(9) 160.1 10_665
N22 H22B O22 0.86 2.16 2.945(12) 150.9 10_665
N23 H23 O2 0.86 2.02 2.708(10) 136.2 .
N23 H23 O22 0.86 2.58 3.207(10) 130.6 12
C12 H12 O3 0.93 2.52 3.018(15) 113.8 .
C12 H12 O21 0.93 2.59 3.479(13) 160.1 11
C12 H12 O23 0.93 2.65 3.333(16) 130.7 11
C15 H15 N22 0.93 2.69 3.568(13) 157.6 .

loop_
_geom_torsion_atom_site_label_1
_geom_torsion_atom_site_label_2
_geom_torsion_atom_site_label_3
_geom_torsion_atom_site_label_4
_geom_torsion
_geom_torsion_site_symmetry_1
_geom_torsion_site_symmetry_4
O12 Cl1 O11 Cu1 176.6(5) . .
O11 Cl1 O11 Cu1 -60.2(9) 3_565 .
O11 Cl1 O11 Cu1 53.3(8) 2_665 .
O23 Cl2 O21 Cu2 -171.4(8) . .
O22 Cl2 O21 Cu2 68.7(8) . .
O24 Cl2 O21 Cu2 -48.5(8) . .
O32 Cl3 O31 Cu1 6.6(15) . .
O33 Cl3 O31 Cu1 124.9(13) . .
O34 Cl3 O31 Cu1 -116.9(16) . .
C16 N11 C12 C13 -1(2) . .
Cu2 N11 C12 C13 -175.8(12) . .
N11 C12 C13 C14 1(2) . .
C12 C13 C14 C15 1(2) . .
C13 C14 C15 C16 -1.1(19) . .
C14 C15 C16 N11 0.4(19) . .
C14 C15 C16 C17 -178.9(11) . .
C12 N11 C16 C15 0.8(19) . .
Cu2 N11 C16 C15 176.0(10) . .
C12 N11 C16 C17 -179.8(11) . .
Cu2 N11 C16 C17 -4.7(13) . .
Cu1 O17 C17 N18 10.1(18) . .
Cu1 O17 C17 C16 -172.2(7) . .
C19 N18 C17 O17 1.6(19) . .
Cu2 N18 C17 O17 179.7(10) . .
C19 N18 C17 C16 -176.1(10) . .
Cu2 N18 C17 C16 2.1(13) . .
C15 C16 C17 O17 3.0(17) . .
N11 C16 C17 O17 -176.3(11) . .
C15 C16 C17 N18 -179.0(11) . .
N11 C16 C17 N18 1.7(15) . .
N21 N20 C19 N23 1.5(13) 3_565 .
Cu1 N20 C19 N23 175.9(8) . .
N21 N20 C19 N18 178.5(11) 3_565 .
Cu1 N20 C19 N18 -7.1(19) . .
C22 N23 C19 N20 -2.3(14) 3_565 .
C22 N23 C19 N18 -179.4(12) 3_565 .
C17 N18 C19 N20 -3.3(19) . .
Cu2 N18 C19 N20 178.8(9) . .
C17 N18 C19 N23 173.3(12) . .
Cu2 N18 C19 N23 -4.6(18) . .
N20 N21 C22 N22 179.1(13) 2_665 .
Cu1 N21 C22 N22 -13(2) . .
N20 N21 C22 N23 -1.3(14) 2_665 2_665
Cu1 N21 C22 N23 167.1(9) . 2_665
